data_4500154
loop_
_publ_author_name
'Ma, Lu-Fang'
'Li, Xiu-Qin'
'Meng, Qing-Lei'
'Wang, Li-Ya'
'Du, Miao'
'Hou, Hong-Wei'

_publ_section_title
;
 Significant Positional Isomeric Effect on Structural Assemblies of Zn(II)
 and Cd(II) Coordination Polymers Based on Bromoisophthalic Acids and
 Various Dipyridyl-Type Coligands
;
_journal_issue 1
_journal_name_full 'Crystal Growth &amp; Design'
_journal_page_first 175
_journal_paper_doi 10.1021/cg101123y
_journal_volume 11
_journal_year 2011
_chemical_formula_sum 'C26 H16 Br2 N2 O9 Zn2'
_chemical_formula_weight 790.97
_chemical_name_systematic
;

 ?

;
_space_group_IT_number 14
_symmetry_cell_setting monoclinic
_symmetry_space_group_name_Hall '-P 2ybc'
_symmetry_space_group_name_H-M 'P 1 21/c 1'
_atom_sites_solution_hydrogens geom
_atom_sites_solution_primary direct
_atom_sites_solution_secondary difmap
_audit_creation_method SHELXL-97
_cell_angle_alpha 90.00
_cell_angle_beta 97.496(2)
_cell_angle_gamma 90.00
_cell_formula_units_Z 2
_cell_length_a 10.0154(16)
_cell_length_b 14.546(2)
_cell_length_c 9.2314(15)
_cell_measurement_reflns_used 3881
_cell_measurement_temperature 296(2)
_cell_measurement_theta_max 27.46
_cell_measurement_theta_min 2.48
_cell_volume 1333.4(4)
_computing_cell_refinement 'Bruker SMART'
_computing_data_collection 'Bruker SMART'
_computing_data_reduction 'Bruker SAINT'
_computing_molecular_graphics 'Bruker SHELXTL'
_computing_publication_material 'Bruker SHELXTL'
_computing_structure_refinement 'SHELXL-97 (Sheldrick, 1997)'
_computing_structure_solution 'SHELXS-97 (Sheldrick, 1990)'
_diffrn_ambient_temperature 296(2)
_diffrn_measured_fraction_theta_full 0.959
_diffrn_measured_fraction_theta_max 0.959
_diffrn_measurement_device_type 'CCD area detector'
_diffrn_measurement_method 'phi and omega scans'
_diffrn_radiation_monochromator graphite
_diffrn_radiation_source 'fine-focus sealed tube'
_diffrn_radiation_type MoK\a
_diffrn_radiation_wavelength 0.71073
_diffrn_reflns_av_R_equivalents 0.0318
_diffrn_reflns_av_sigmaI/netI 0.0289
_diffrn_reflns_limit_h_max 12
_diffrn_reflns_limit_h_min -11
_diffrn_reflns_limit_k_max 17
_diffrn_reflns_limit_k_min -17
_diffrn_reflns_limit_l_max 11
_diffrn_reflns_limit_l_min -10
_diffrn_reflns_number 9302
_diffrn_reflns_theta_full 25.50
_diffrn_reflns_theta_max 25.50
_diffrn_reflns_theta_min 2.80
_exptl_absorpt_coefficient_mu 4.854
_exptl_absorpt_correction_T_max 0.7122
_exptl_absorpt_correction_T_min 0.2661
_exptl_absorpt_correction_type multi-scan
_exptl_absorpt_process_details SADABS
_exptl_crystal_density_diffrn 1.970
_exptl_crystal_density_method 'not measured'
_exptl_crystal_F_000 776
_exptl_crystal_size_max 0.37
_exptl_crystal_size_mid 0.26
_exptl_crystal_size_min 0.08
_refine_diff_density_max 1.178
_refine_diff_density_min -1.071
_refine_diff_density_rms 0.100
_refine_ls_extinction_method none
_refine_ls_goodness_of_fit_ref 1.038
_refine_ls_hydrogen_treatment constr
_refine_ls_matrix_type full
_refine_ls_number_parameters 190
_refine_ls_number_reflns 2381
_refine_ls_number_restraints 0
_refine_ls_restrained_S_all 1.038
_refine_ls_R_factor_all 0.0500
_refine_ls_R_factor_gt 0.0406
_refine_ls_shift/su_max 0.001
_refine_ls_shift/su_mean 0.000
_refine_ls_structure_factor_coef Fsqd
_refine_ls_weighting_details 'calc w=1/[\s^2^(Fo^2^)+(0.0689P)^2^+1.5697P] where P=(Fo^2^+2Fc^2^)/3'
_refine_ls_weighting_scheme calc
_refine_ls_wR_factor_gt 0.1053
_refine_ls_wR_factor_ref 0.1116
_reflns_number_gt 2014
_reflns_number_total 2381
_reflns_threshold_expression >2sigma(I)
_cod_data_source_file cg101123y_si_006.cif
_cod_data_source_block b
_cod_depositor_comments
;
The following automatic conversions were performed:

'_symmetry_cell_setting' value 'Monoclinic' changed to 'monoclinic'
according to /home/saulius/struct/CIF-dictionaries/cif_core.dic
dictionary named 'cif_core.dic' version 2.4.1 from
2010-06-29.

'_exptl_absorpt_correction_type' value 'MULTI-SCAN'
changed to 'multi-scan' according to
/home/saulius/struct/CIF-dictionaries/cif_core.dic dictionary named
'cif_core.dic' version 2.4.1 from
2010-06-29.

'_refine_ls_hydrogen_treatment' value 'CONSTR' changed
to 'constr' according to
/home/saulius/struct/CIF-dictionaries/cif_core.dic dictionary named
'cif_core.dic' version 2.4.1 from 2010-06-29.

Automatic conversion script
Id: cif_fix_values 1715 2011-07-08 13:25:40Z adriana 
;
_cod_original_cell_volume 1333.3(4)
_cod_original_sg_symbol_H-M P2(1)/c
_cod_database_code 4500154

loop_
_symmetry_equiv_pos_as_xyz
'x, y, z'
'-x, y+1/2, -z+1/2'
'-x, -y, -z'
'x, -y-1/2, z-1/2'

loop_
_atom_site_label
_atom_site_type_symbol
_atom_site_fract_x
_atom_site_fract_y
_atom_site_fract_z
_atom_site_U_iso_or_equiv
_atom_site_adp_type
_atom_site_occupancy
_atom_site_symmetry_multiplicity
_atom_site_calc_flag
_atom_site_refinement_flags
Zn1 Zn 0.90508(5) 0.23456(3) 1.01698(5) 0.03035(17) Uani 1 1 d .
Br1 Br 0.66862(7) -0.29871(4) 0.64389(7) 0.0645(2) Uani 1 1 d .
O1 O 0.8852(4) 0.1149(2) 0.9267(4) 0.0506(9) Uani 1 1 d .
O2 O 0.6934(5) 0.1077(3) 1.0211(6) 0.0815(14) Uani 1 1 d .
O3 O 0.9377(3) -0.2007(2) 0.5490(3) 0.0400(7) Uani 1 1 d .
O4 O 1.0513(3) -0.2179(2) 0.7675(3) 0.0390(7) Uani 1 1 d .
O5 O 0.9384(18) 0.9353(14) 0.308(2) 0.163(7) Uani 0.50 1 d P
H1W H 0.8880 0.9330 0.2288 0.244 Uiso 0.50 1 d PR
H2W H 1.0156 0.9178 0.2977 0.244 Uiso 0.50 1 d PR
N1 N 0.7613(4) 0.3336(2) 1.0111(4) 0.0354(8) Uani 1 1 d .
C1 C 0.7749(5) 0.0749(3) 0.9475(5) 0.0443(11) Uani 1 1 d .
C2 C 0.7527(5) -0.0164(3) 0.8755(5) 0.0376(10) Uani 1 1 d .
C3 C 0.8568(4) -0.0634(3) 0.8202(5) 0.0333(9) Uani 1 1 d .
H3 H 0.9428 -0.0381 0.8312 0.040 Uiso 1 1 calc R
C4 C 0.8340(4) -0.1472(3) 0.7490(4) 0.0307(9) Uani 1 1 d .
C5 C 0.7039(5) -0.1836(3) 0.7352(5) 0.0371(10) Uani 1 1 d .
C6 C 0.6000(5) -0.1387(3) 0.7907(5) 0.0434(11) Uani 1 1 d .
H6 H 0.5146 -0.1648 0.7814 0.052 Uiso 1 1 calc R
C7 C 0.6234(5) -0.0551(3) 0.8599(5) 0.0426(11) Uani 1 1 d .
H7 H 0.5534 -0.0244 0.8962 0.051 Uiso 1 1 calc R
C8 C 0.9469(4) -0.1926(3) 0.6855(5) 0.0310(9) Uani 1 1 d .
C9 C 0.6532(6) 0.3204(4) 1.0773(7) 0.0552(15) Uani 1 1 d .
H9 H 0.6462 0.2656 1.1276 0.066 Uiso 1 1 calc R
C10 C 0.5502(6) 0.3838(4) 1.0754(7) 0.0561(15) Uani 1 1 d .
H10 H 0.4765 0.3707 1.1235 0.067 Uiso 1 1 calc R
C11 C 0.5557(4) 0.4654(3) 1.0034(5) 0.0337(9) Uani 1 1 d .
C12 C 0.6702(6) 0.4813(4) 0.9410(8) 0.0637(17) Uani 1 1 d .
H12 H 0.6820 0.5375 0.8962 0.076 Uiso 1 1 calc R
C13 C 0.7685(5) 0.4141(4) 0.9445(8) 0.0646(18) Uani 1 1 d .
H13 H 0.8434 0.4260 0.8977 0.078 Uiso 1 1 calc R

loop_
_atom_site_aniso_label
_atom_site_aniso_U_11
_atom_site_aniso_U_22
_atom_site_aniso_U_33
_atom_site_aniso_U_23
_atom_site_aniso_U_13
_atom_site_aniso_U_12
Zn1 0.0303(3) 0.0286(3) 0.0327(3) 0.00066(18) 0.00596(19) 0.00662(18)
Br1 0.0775(5) 0.0537(4) 0.0673(4) -0.0231(3) 0.0291(3) -0.0280(3)
O1 0.064(2) 0.0296(16) 0.058(2) -0.0061(15) 0.0091(18) 0.0049(15)
O2 0.073(3) 0.070(3) 0.105(4) -0.042(3) 0.023(3) 0.008(2)
O3 0.0406(18) 0.0516(19) 0.0280(16) 0.0010(13) 0.0056(13) 0.0059(14)
O4 0.0401(18) 0.0464(18) 0.0313(16) 0.0025(13) 0.0076(14) 0.0082(14)
O5 0.133(12) 0.186(16) 0.183(16) 0.048(13) 0.073(11) 0.039(12)
N1 0.0309(19) 0.0321(18) 0.043(2) 0.0044(16) 0.0063(16) 0.0068(15)
C1 0.049(3) 0.039(2) 0.045(3) -0.003(2) 0.004(2) 0.011(2)
C2 0.045(3) 0.034(2) 0.034(2) 0.0027(17) 0.006(2) 0.0109(19)
C3 0.032(2) 0.033(2) 0.035(2) 0.0000(17) 0.0038(18) 0.0013(17)
C4 0.035(2) 0.027(2) 0.030(2) 0.0060(16) 0.0045(17) 0.0026(16)
C5 0.045(3) 0.035(2) 0.033(2) -0.0003(18) 0.0088(19) -0.0041(19)
C6 0.033(2) 0.051(3) 0.045(3) -0.001(2) 0.003(2) -0.003(2)
C7 0.038(3) 0.051(3) 0.040(3) 0.001(2) 0.011(2) 0.007(2)
C8 0.037(2) 0.0242(19) 0.033(2) 0.0012(16) 0.0071(19) -0.0009(16)
C9 0.061(3) 0.043(3) 0.069(4) 0.026(3) 0.037(3) 0.021(2)
C10 0.056(3) 0.045(3) 0.076(4) 0.021(3) 0.042(3) 0.019(2)
C11 0.033(2) 0.035(2) 0.035(2) 0.0012(17) 0.0073(18) 0.0060(18)
C12 0.043(3) 0.044(3) 0.110(5) 0.038(3) 0.033(3) 0.016(2)
C13 0.039(3) 0.043(3) 0.118(5) 0.033(3) 0.038(3) 0.016(2)

loop_
_atom_type_symbol
_atom_type_description
_atom_type_scat_dispersion_real
_atom_type_scat_dispersion_imag
_atom_type_scat_source
C C 0.0033 0.0016 'International Tables Vol C Tables 4.2.6.8 and 6.1.1.4'
H H 0.0000 0.0000 'International Tables Vol C Tables 4.2.6.8 and 6.1.1.4'
N N 0.0061 0.0033 'International Tables Vol C Tables 4.2.6.8 and 6.1.1.4'
O O 0.0106 0.0060 'International Tables Vol C Tables 4.2.6.8 and 6.1.1.4'
Zn Zn 0.2839 1.4301 'International Tables Vol C Tables 4.2.6.8 and 6.1.1.4'
Br Br -0.2901 2.4595 'International Tables Vol C Tables 4.2.6.8 and 6.1.1.4'

loop_
_geom_angle_atom_site_label_1
_geom_angle_atom_site_label_2
_geom_angle_atom_site_label_3
_geom_angle
_geom_angle_site_symmetry_1
_geom_angle_site_symmetry_3
O1 Zn1 O3 109.54(15) . 2_756
O1 Zn1 O4 108.56(14) . 3_757
O3 Zn1 O4 106.43(14) 2_756 3_757
O1 Zn1 N1 126.55(16) . .
O3 Zn1 N1 103.98(15) 2_756 .
O4 Zn1 N1 100.06(14) 3_757 .
C1 O1 Zn1 112.7(3) . .
C8 O3 Zn1 113.1(3) . 2_746
C8 O4 Zn1 133.6(3) . 3_757
H1W O5 H2W 110.9 . .
C9 N1 C13 116.0(4) . .
C9 N1 Zn1 120.2(3) . .
C13 N1 Zn1 123.8(3) . .
O2 C1 O1 123.7(5) . .
O2 C1 C2 121.6(5) . .
O1 C1 C2 114.7(4) . .
C3 C2 C7 119.3(4) . .
C3 C2 C1 121.6(4) . .
C7 C2 C1 119.1(4) . .
C4 C3 C2 121.1(4) . .
C4 C3 H3 119.4 . .
C2 C3 H3 119.4 . .
C3 C4 C5 118.0(4) . .
C3 C4 C8 119.2(4) . .
C5 C4 C8 122.8(4) . .
C6 C5 C4 121.7(4) . .
C6 C5 Br1 118.6(4) . .
C4 C5 Br1 119.7(3) . .
C7 C6 C5 119.8(5) . .
C7 C6 H6 120.1 . .
C5 C6 H6 120.1 . .
C6 C7 C2 120.0(4) . .
C6 C7 H7 120.0 . .
C2 C7 H7 120.0 . .
O3 C8 O4 121.3(4) . .
O3 C8 C4 118.4(4) . .
O4 C8 C4 120.2(4) . .
N1 C9 C10 123.4(4) . .
N1 C9 H9 118.3 . .
C10 C9 H9 118.3 . .
C11 C10 C9 120.6(5) . .
C11 C10 H10 119.7 . .
C9 C10 H10 119.7 . .
C10 C11 C12 116.1(4) . .
C10 C11 C11 121.9(5) . 3_667
C12 C11 C11 122.0(5) . 3_667
C11 C12 C13 120.2(5) . .
C11 C12 H12 119.9 . .
C13 C12 H12 119.9 . .
N1 C13 C12 123.5(5) . .
N1 C13 H13 118.3 . .
C12 C13 H13 118.3 . .

loop_
_geom_bond_atom_site_label_1
_geom_bond_atom_site_label_2
_geom_bond_distance
_geom_bond_site_symmetry_2
Zn1 O1 1.928(3) .
Zn1 O3 1.997(3) 2_756
Zn1 O4 1.995(3) 3_757
Zn1 N1 2.033(3) .
Br1 C5 1.887(4) .
O1 C1 1.286(6) .
O2 C1 1.225(7) .
O3 C8 1.256(5) .
O3 Zn1 1.997(3) 2_746
O4 C8 1.264(5) .
O4 Zn1 1.995(3) 3_757
O5 H1W 0.8326 .
O5 H2W 0.8309 .
N1 C9 1.325(6) .
N1 C13 1.329(6) .
C1 C2 1.489(7) .
C2 C3 1.397(6) .
C2 C7 1.402(7) .
C3 C4 1.390(6) .
C3 H3 0.9300 .
C4 C5 1.396(6) .
C4 C8 1.494(6) .
C5 C6 1.382(7) .
C6 C7 1.379(7) .
C6 H6 0.9300 .
C7 H7 0.9300 .
C9 C10 1.382(7) .
C9 H9 0.9300 .
C10 C11 1.365(7) .
C10 H10 0.9300 .
C11 C12 1.369(7) .
C11 C11 1.497(8) 3_667
C12 C13 1.384(7) .
C12 H12 0.9300 .
C13 H13 0.9300 .

loop_
_geom_hbond_atom_site_label_D
_geom_hbond_atom_site_label_H
_geom_hbond_atom_site_label_A
_geom_hbond_distance_DH
_geom_hbond_distance_HA
_geom_hbond_distance_DA
_geom_hbond_angle_DHA
_geom_hbond_site_symmetry_A
O5 H2W O1 0.83 2.46 3.056(17) 129.7 3_766
O5 H1W Br1 0.83 2.97 3.53(2) 127.0 4_565

loop_
_geom_torsion_atom_site_label_1
_geom_torsion_atom_site_label_2
_geom_torsion_atom_site_label_3
_geom_torsion_atom_site_label_4
_geom_torsion
_geom_torsion_site_symmetry_1
_geom_torsion_site_symmetry_4
O3 Zn1 O1 C1 -170.6(3) 2_756 .
O4 Zn1 O1 C1 73.6(4) 3_757 .
N1 Zn1 O1 C1 -45.0(4) . .
O1 Zn1 N1 C9 66.6(5) . .
O3 Zn1 N1 C9 -165.6(4) 2_756 .
O4 Zn1 N1 C9 -55.7(4) 3_757 .
O1 Zn1 N1 C13 -114.1(5) . .
O3 Zn1 N1 C13 13.8(5) 2_756 .
O4 Zn1 N1 C13 123.7(5) 3_757 .
Zn1 O1 C1 O2 -2.4(7) . .
Zn1 O1 C1 C2 178.0(3) . .
O2 C1 C2 C3 -165.2(5) . .
O1 C1 C2 C3 14.4(7) . .
O2 C1 C2 C7 16.2(7) . .
O1 C1 C2 C7 -164.1(4) . .
C7 C2 C3 C4 0.6(7) . .
C1 C2 C3 C4 -178.0(4) . .
C2 C3 C4 C5 -0.4(6) . .
C2 C3 C4 C8 177.1(4) . .
C3 C4 C5 C6 -0.4(6) . .
C8 C4 C5 C6 -177.8(4) . .
C3 C4 C5 Br1 -178.4(3) . .
C8 C4 C5 Br1 4.2(6) . .
C4 C5 C6 C7 1.0(7) . .
Br1 C5 C6 C7 179.1(4) . .
C5 C6 C7 C2 -0.8(7) . .
C3 C2 C7 C6 0.1(7) . .
C1 C2 C7 C6 178.6(4) . .
Zn1 O3 C8 O4 4.8(5) 2_746 .
Zn1 O3 C8 C4 -178.6(3) 2_746 .
Zn1 O4 C8 O3 -169.1(3) 3_757 .
Zn1 O4 C8 C4 14.4(6) 3_757 .
C3 C4 C8 O3 -113.8(4) . .
C5 C4 C8 O3 63.6(6) . .
C3 C4 C8 O4 62.8(5) . .
C5 C4 C8 O4 -119.9(5) . .
C13 N1 C9 C10 2.0(9) . .
Zn1 N1 C9 C10 -178.6(5) . .
N1 C9 C10 C11 -0.2(10) . .
C9 C10 C11 C12 -2.9(9) . .
C9 C10 C11 C11 178.6(6) . 3_667
C10 C11 C12 C13 4.2(9) . .
C11 C11 C12 C13 -177.3(6) 3_667 .
C9 N1 C13 C12 -0.6(10) . .
Zn1 N1 C13 C12 -180.0(5) . .
C11 C12 C13 N1 -2.6(11) . .
